data_4511541
loop_
_publ_author_name
'Chakraborty, Prateeti'
'Adhikary, Jaydeep'
'Samanta, Sugata'
'Escudero, Daniel'
'Castro, Abril C.'
'Swart, Marcel'
'Ghosh, Sanjib'
'Bauz\'a, Antonio'
'Frontera, Antonio'
'Zangrando, Ennio'
'Das, Debasis'

_publ_section_title
;
 Combined Experimental and Theoretical Investigation of Ligand and Anion
 Controlled Complex Formation with Unprecedented Structural Features and
 Photoluminescence Properties of Zinc(II) Complexes
;
_journal_issue 8
_journal_name_full 'Crystal Growth &amp; Design'
_journal_page_first 4111
_journal_paper_doi 10.1021/cg500717n
_journal_volume 14
_journal_year 2014
_chemical_formula_moiety 'C28 H38 Cl2 N4 O4 Zn, Cl O4, Cl O4'
_chemical_formula_sum 'C28 H38 Cl4 N4 O12 Zn'
_chemical_formula_weight 829.79
_chemical_name_systematic
; 
 ? 
;
_space_group_IT_number 2
_symmetry_cell_setting triclinic
_symmetry_space_group_name_Hall '-P 1'
_symmetry_space_group_name_H-M 'P -1'
_atom_sites_solution_hydrogens geom
_atom_sites_solution_primary direct
_atom_sites_solution_secondary difmap
_audit_creation_method SHELXL-97
_cell_angle_alpha 84.277(3)
_cell_angle_beta 87.288(3)
_cell_angle_gamma 76.841(3)
_cell_formula_units_Z 2
_cell_length_a 9.835(2)
_cell_length_b 12.723(3)
_cell_length_c 14.592(4)
_cell_measurement_temperature 293(2)
_cell_volume 1768.5(7)
_computing_cell_refinement 'BRUKER SMART (Bruker, 2000)'
_computing_data_collection 'BRUKER SMART (Bruker, 2000)'
_computing_data_reduction 'BRUKER SAINT (Bruker, 2000)'
_computing_molecular_graphics 'Ortep3 for Windows (Farrugia,1997)'
_computing_publication_material 'Wingx Version 2013.2 (Farrugia, 2012)'
_computing_structure_refinement 'SHELX97 (Sheldrick, 2008)'
_computing_structure_solution 'SHELX97 (Sheldrick, 2008)'
_diffrn_ambient_temperature 293(2)
_diffrn_measured_fraction_theta_full 0.971
_diffrn_measured_fraction_theta_max 0.971
_diffrn_measurement_device_type 'BRUKER SMART APEX CCD DIFFRACTOMETER'
_diffrn_measurement_method 'OMEGA-PHI SCAN'
_diffrn_radiation_monochromator graphite
_diffrn_radiation_source 'fine-focus sealed tube'
_diffrn_radiation_type MoK\a
_diffrn_radiation_wavelength 0.71073
_diffrn_reflns_av_R_equivalents 0.0251
_diffrn_reflns_av_sigmaI/netI 0.0411
_diffrn_reflns_limit_h_max 11
_diffrn_reflns_limit_h_min -11
_diffrn_reflns_limit_k_max 15
_diffrn_reflns_limit_k_min -11
_diffrn_reflns_limit_l_max 17
_diffrn_reflns_limit_l_min -17
_diffrn_reflns_number 12498
_diffrn_reflns_theta_full 25.89
_diffrn_reflns_theta_max 25.89
_diffrn_reflns_theta_min 1.40
_exptl_absorpt_coefficient_mu 1.061
_exptl_absorpt_correction_T_max 0.803
_exptl_absorpt_correction_T_min 0.672
_exptl_absorpt_correction_type multi-scan
_exptl_absorpt_process_details 'SADABS v.2.10 (Bruker, 2003)'
_exptl_crystal_colour colorless
_exptl_crystal_density_diffrn 1.558
_exptl_crystal_density_method 'not measured'
_exptl_crystal_description prism
_exptl_crystal_F_000 856
_exptl_crystal_size_max 0.40
_exptl_crystal_size_mid 0.26
_exptl_crystal_size_min 0.20
_refine_diff_density_max 0.800
_refine_diff_density_min -0.417
_refine_diff_density_rms 0.066
_refine_ls_extinction_method none
_refine_ls_goodness_of_fit_ref 1.065
_refine_ls_hydrogen_treatment mixed
_refine_ls_matrix_type full
_refine_ls_number_parameters 448
_refine_ls_number_reflns 6671
_refine_ls_number_restraints 0
_refine_ls_restrained_S_all 1.065
_refine_ls_R_factor_all 0.0655
_refine_ls_R_factor_gt 0.0489
_refine_ls_shift/su_max 0.000
_refine_ls_shift/su_mean 0.000
_refine_ls_structure_factor_coef Fsqd
_refine_ls_weighting_details 'calc w=1/[\s^2^(Fo^2^)+(0.0850P)^2^+0.7757P] where P=(Fo^2^+2Fc^2^)/3'
_refine_ls_weighting_scheme calc
_refine_ls_wR_factor_gt 0.1416
_refine_ls_wR_factor_ref 0.1544
_reflns_number_gt 4875
_reflns_number_total 6671
_reflns_threshold_expression >2sigma(I)
_cod_data_source_file cg500717n_si_002.cif
_cod_data_source_block 1
_cod_depositor_comments
;
The following automatic conversions were performed:

'_exptl_absorpt_correction_type' value 'MULTI-SCAN' changed to
'multi-scan' according to
/usr/data/users/saulius/crontab/automatic-downloads/rss-feeds/ACS/lib/dictionaries/cif_core.dic
dictionary named 'cif_core.dic' version 2.4.2 from 2011-04-26.

Automatic conversion script
Id: cif_fix_values 2281 2013-09-26 08:29:07Z andrius 

 Adding full bibliography for 4511541--4511544.cif.
;
_cod_database_code 4511541

loop_
_symmetry_equiv_pos_as_xyz
'x, y, z'
'-x, -y, -z'

loop_
_atom_site_label
_atom_site_type_symbol
_atom_site_fract_x
_atom_site_fract_y
_atom_site_fract_z
_atom_site_U_iso_or_equiv
_atom_site_adp_type
_atom_site_occupancy
_atom_site_symmetry_multiplicity
_atom_site_calc_flag
_atom_site_refinement_flags
Zn1 Zn 0.84762(4) 0.53846(3) 0.78486(3) 0.04966(17) Uani 1 1 d .
Cl1 Cl 1.39000(12) 0.61842(11) 0.45124(8) 0.0820(4) Uani 1 1 d .
Cl2 Cl 0.45684(13) 0.63128(10) 1.20817(8) 0.0772(4) Uani 1 1 d .
O1 O 0.9582(3) 0.6420(2) 0.74364(18) 0.0611(7) Uani 1 1 d .
O2 O 1.2485(3) 0.1807(2) 1.09413(19) 0.0651(7) Uani 1 1 d .
O3 O 0.8616(3) 0.4913(2) 0.91329(16) 0.0546(6) Uani 1 1 d .
O4 O 0.7894(6) 1.0989(4) 0.6797(4) 0.1263(16) Uani 1 1 d .
N1 N 0.9391(3) 0.4260(2) 0.70082(19) 0.0442(7) Uani 1 1 d .
N2 N 1.1282(3) 0.1897(2) 0.9178(2) 0.0419(6) Uani 1 1 d .
H2N H 1.106(4) 0.125(3) 0.920(3) 0.050 Uiso 1 1 d .
N3 N 0.6444(3) 0.6071(2) 0.78745(19) 0.0423(6) Uani 1 1 d .
N4 N 0.6492(4) 0.9294(3) 0.6628(2) 0.0607(9) Uani 1 1 d .
H4N H 0.617(5) 0.943(4) 0.608(3) 0.073 Uiso 1 1 d .
C1 C 1.0530(4) 0.6319(3) 0.6778(2) 0.0503(9) Uani 1 1 d .
C2 C 1.1252(4) 0.7153(3) 0.6570(3) 0.0600(10) Uani 1 1 d .
H2 H 1.1044 0.7750 0.6913 0.072 Uiso 1 1 calc R
C3 C 1.2261(4) 0.7115(4) 0.5875(3) 0.0601(10) Uani 1 1 d .
H3 H 1.2708 0.7685 0.5746 0.072 Uiso 1 1 calc R
C4 C 1.2597(4) 0.6222(4) 0.5375(3) 0.0581(10) Uani 1 1 d .
C5 C 1.1964(4) 0.5385(3) 0.5554(2) 0.0552(9) Uani 1 1 d .
H5 H 1.2223 0.4787 0.5214 0.066 Uiso 1 1 calc R
C6 C 1.0904(4) 0.5406(3) 0.6255(2) 0.0466(8) Uani 1 1 d .
C7 C 1.0338(4) 0.4450(3) 0.6415(2) 0.0476(8) Uani 1 1 d .
H7 H 1.0706 0.3899 0.6041 0.057 Uiso 1 1 calc R
C8 C 0.9074(4) 0.3181(3) 0.7078(2) 0.0493(8) Uani 1 1 d .
H8A H 0.9641 0.2750 0.6628 0.059 Uiso 1 1 calc R
H8B H 0.8100 0.3253 0.6941 0.059 Uiso 1 1 calc R
C9 C 0.9360(4) 0.2606(3) 0.8040(2) 0.0491(8) Uani 1 1 d .
H9A H 0.8760 0.3016 0.8489 0.059 Uiso 1 1 calc R
H9B H 0.9154 0.1893 0.8068 0.059 Uiso 1 1 calc R
C10 C 1.0869(4) 0.2497(3) 0.8266(2) 0.0486(8) Uani 1 1 d .
H10A H 1.1455 0.2128 0.7789 0.058 Uiso 1 1 calc R
H10B H 1.1050 0.3217 0.8254 0.058 Uiso 1 1 calc R
C11 C 1.2814(4) 0.1761(3) 0.9304(3) 0.0574(10) Uani 1 1 d .
H11A H 1.3329 0.1325 0.8838 0.069 Uiso 1 1 calc R
H11B H 1.3048 0.2466 0.9222 0.069 Uiso 1 1 calc R
C12 C 1.3239(4) 0.1231(4) 1.0236(3) 0.0654(11) Uani 1 1 d .
H12A H 1.3087 0.0500 1.0295 0.078 Uiso 1 1 calc R
H12B H 1.4229 0.1182 1.0304 0.078 Uiso 1 1 calc R
C13 C 1.1039(4) 0.1862(4) 1.0868(3) 0.0643(11) Uani 1 1 d .
H13A H 1.0533 0.2237 1.1371 0.077 Uiso 1 1 calc R
H13B H 1.0879 0.1134 1.0921 0.077 Uiso 1 1 calc R
C14 C 1.0492(4) 0.2449(3) 0.9962(2) 0.0527(9) Uani 1 1 d .
H14A H 0.9507 0.2457 0.9924 0.063 Uiso 1 1 calc R
H14B H 1.0591 0.3193 0.9925 0.063 Uiso 1 1 calc R
C15 C 0.7657(3) 0.5221(3) 0.9759(2) 0.0420(7) Uani 1 1 d .
C16 C 0.7958(4) 0.4908(3) 1.0697(2) 0.0504(9) Uani 1 1 d .
H16 H 0.8828 0.4471 1.0846 0.060 Uiso 1 1 calc R
C17 C 0.7030(4) 0.5218(3) 1.1391(2) 0.0518(9) Uani 1 1 d .
H17 H 0.7267 0.4995 1.2000 0.062 Uiso 1 1 calc R
C18 C 0.5724(4) 0.5871(3) 1.1187(3) 0.0503(9) Uani 1 1 d .
C19 C 0.5357(4) 0.6176(3) 1.0297(3) 0.0445(8) Uani 1 1 d .
H19 H 0.4470 0.6597 1.0170 0.053 Uiso 1 1 calc R
C20 C 0.6305(3) 0.5864(2) 0.9559(2) 0.0379(7) Uani 1 1 d .
C21 C 0.5774(3) 0.6208(2) 0.8650(2) 0.0412(7) Uani 1 1 d .
H21 H 0.4841 0.6571 0.8618 0.049 Uiso 1 1 calc R
C22 C 0.5660(4) 0.6476(3) 0.7028(3) 0.0560(9) Uani 1 1 d .
H22A H 0.4678 0.6723 0.7188 0.067 Uiso 1 1 calc R
H22B H 0.5749 0.5890 0.6637 0.067 Uiso 1 1 calc R
C23 C 0.6179(5) 0.7392(3) 0.6506(3) 0.0697(12) Uani 1 1 d .
H23A H 0.7179 0.7172 0.6395 0.084 Uiso 1 1 calc R
H23B H 0.5733 0.7574 0.5915 0.084 Uiso 1 1 calc R
C24 C 0.5864(5) 0.8351(3) 0.7040(3) 0.0709(12) Uani 1 1 d .
H24A H 0.6207 0.8132 0.7658 0.085 Uiso 1 1 calc R
H24B H 0.4858 0.8605 0.7091 0.085 Uiso 1 1 calc R
C25 C 0.5902(6) 1.0224(4) 0.7154(4) 0.0816(14) Uani 1 1 d .
H25A H 0.6162 1.0048 0.7794 0.098 Uiso 1 1 calc R
H25B H 0.4891 1.0386 0.7132 0.098 Uiso 1 1 calc R
C26 C 0.6425(9) 1.1185(4) 0.6765(5) 0.118(2) Uani 1 1 d .
H26A H 0.6140 1.1370 0.6131 0.142 Uiso 1 1 calc R
H26B H 0.6013 1.1798 0.7110 0.142 Uiso 1 1 calc R
C27 C 0.8505(7) 1.0082(6) 0.6285(5) 0.114(2) Uani 1 1 d .
H27A H 0.9513 0.9929 0.6330 0.137 Uiso 1 1 calc R
H27B H 0.8279 1.0267 0.5641 0.137 Uiso 1 1 calc R
C28 C 0.7998(6) 0.9094(4) 0.6630(4) 0.0869(15) Uani 1 1 d .
H28A H 0.8391 0.8515 0.6243 0.104 Uiso 1 1 calc R
H28B H 0.8316 0.8858 0.7251 0.104 Uiso 1 1 calc R
Cl3 Cl 0.24600(11) 0.88715(9) 0.90056(10) 0.0739(3) Uani 1 1 d .
O5 O 0.2648(8) 0.8487(5) 0.9965(4) 0.170(2) Uani 1 1 d .
O6 O 0.1269(3) 0.9701(3) 0.8979(4) 0.1215(17) Uani 1 1 d .
O7 O 0.3651(4) 0.9261(3) 0.8734(3) 0.1029(13) Uani 1 1 d .
O8 O 0.2325(4) 0.7986(3) 0.8584(4) 0.139(2) Uani 1 1 d .
Cl4 Cl 0.25751(17) 0.12529(18) 0.58813(10) 0.1136(6) Uani 1 1 d .
O9 O 0.2131(9) 0.0641(8) 0.6566(6) 0.243(4) Uani 1 1 d .
O10 O 0.3728(4) 0.0671(4) 0.5379(2) 0.1181(15) Uani 1 1 d .
O11 O 0.1516(7) 0.1783(7) 0.5317(4) 0.222(4) Uani 1 1 d .
O12 O 0.3031(6) 0.2007(6) 0.6364(6) 0.203(3) Uani 1 1 d .

loop_
_atom_site_aniso_label
_atom_site_aniso_U_11
_atom_site_aniso_U_22
_atom_site_aniso_U_33
_atom_site_aniso_U_23
_atom_site_aniso_U_13
_atom_site_aniso_U_12
Zn1 0.0498(3) 0.0522(3) 0.0430(3) -0.00870(18) 0.00765(18) -0.00298(19)
Cl1 0.0671(7) 0.0998(9) 0.0666(7) 0.0206(6) 0.0183(5) -0.0093(6)
Cl2 0.0921(8) 0.0722(7) 0.0703(7) -0.0288(6) 0.0411(6) -0.0239(6)
O1 0.0675(17) 0.0609(17) 0.0575(16) -0.0204(13) 0.0191(13) -0.0173(13)
O2 0.0714(18) 0.0766(19) 0.0536(16) -0.0069(14) -0.0153(14) -0.0266(15)
O3 0.0466(14) 0.0658(17) 0.0425(14) -0.0047(12) 0.0042(11) 0.0048(12)
O4 0.146(4) 0.097(3) 0.162(4) -0.028(3) 0.003(3) -0.076(3)
N1 0.0468(16) 0.0461(17) 0.0375(15) -0.0056(12) -0.0026(12) -0.0046(13)
N2 0.0438(16) 0.0354(15) 0.0483(16) -0.0043(12) -0.0042(12) -0.0121(12)
N3 0.0496(16) 0.0339(15) 0.0441(16) -0.0062(12) -0.0036(13) -0.0089(12)
N4 0.094(3) 0.0421(18) 0.0460(18) 0.0007(14) -0.0128(18) -0.0140(17)
C1 0.047(2) 0.058(2) 0.042(2) -0.0052(16) -0.0018(16) -0.0043(17)
C2 0.059(2) 0.057(2) 0.063(3) -0.0050(19) -0.0028(19) -0.0124(19)
C3 0.052(2) 0.066(3) 0.060(2) 0.011(2) -0.0041(19) -0.0149(19)
C4 0.051(2) 0.071(3) 0.044(2) 0.0114(19) -0.0007(17) -0.004(2)
C5 0.057(2) 0.063(3) 0.0383(19) 0.0006(17) 0.0015(16) -0.0019(19)
C6 0.0462(19) 0.052(2) 0.0373(18) -0.0005(15) -0.0007(14) -0.0043(16)
C7 0.050(2) 0.054(2) 0.0343(18) -0.0064(15) -0.0003(15) -0.0012(16)
C8 0.049(2) 0.057(2) 0.0441(19) -0.0110(16) -0.0059(15) -0.0125(17)
C9 0.053(2) 0.048(2) 0.049(2) -0.0071(16) -0.0050(16) -0.0142(16)
C10 0.050(2) 0.056(2) 0.0391(19) -0.0055(16) 0.0020(15) -0.0107(17)
C11 0.043(2) 0.066(3) 0.063(2) -0.0039(19) -0.0028(17) -0.0131(18)
C12 0.055(2) 0.071(3) 0.068(3) -0.004(2) -0.019(2) -0.009(2)
C13 0.066(3) 0.079(3) 0.048(2) -0.007(2) -0.0075(19) -0.015(2)
C14 0.051(2) 0.058(2) 0.047(2) -0.0071(17) 0.0012(16) -0.0057(17)
C15 0.0435(18) 0.0411(19) 0.0420(18) -0.0070(14) 0.0052(14) -0.0108(14)
C16 0.053(2) 0.049(2) 0.046(2) -0.0026(16) -0.0025(16) -0.0055(16)
C17 0.066(2) 0.054(2) 0.0387(19) -0.0078(16) 0.0038(17) -0.0178(19)
C18 0.059(2) 0.046(2) 0.053(2) -0.0172(16) 0.0184(17) -0.0235(17)
C19 0.0436(19) 0.0337(18) 0.058(2) -0.0122(15) 0.0099(15) -0.0119(14)
C20 0.0417(17) 0.0311(16) 0.0437(18) -0.0073(13) 0.0043(14) -0.0133(13)
C21 0.0377(17) 0.0306(17) 0.057(2) -0.0072(14) -0.0002(15) -0.0101(13)
C22 0.067(2) 0.052(2) 0.051(2) -0.0076(17) -0.0128(18) -0.0149(19)
C23 0.097(3) 0.062(3) 0.055(2) 0.006(2) -0.020(2) -0.030(2)
C24 0.093(3) 0.055(3) 0.060(3) 0.004(2) -0.004(2) -0.010(2)
C25 0.096(4) 0.060(3) 0.088(3) -0.018(2) 0.008(3) -0.013(3)
C26 0.154(7) 0.048(3) 0.155(6) -0.019(3) 0.020(5) -0.030(4)
C27 0.105(5) 0.139(6) 0.111(5) -0.034(4) 0.015(4) -0.049(4)
C28 0.100(4) 0.077(3) 0.083(4) -0.013(3) 0.000(3) -0.016(3)
Cl3 0.0600(6) 0.0498(6) 0.1112(10) -0.0178(6) 0.0075(6) -0.0082(5)
O5 0.245(7) 0.152(5) 0.110(4) 0.021(4) -0.006(4) -0.051(5)
O6 0.058(2) 0.055(2) 0.255(6) -0.044(3) -0.013(3) -0.0070(16)
O7 0.066(2) 0.136(3) 0.118(3) -0.039(3) 0.018(2) -0.039(2)
O8 0.093(3) 0.091(3) 0.246(6) -0.098(3) -0.007(3) -0.010(2)
Cl4 0.0947(10) 0.1698(17) 0.0548(7) -0.0288(9) 0.0160(7) 0.0191(10)
O9 0.240(9) 0.264(9) 0.187(7) 0.028(6) 0.121(7) -0.022(7)
O10 0.108(3) 0.157(4) 0.064(2) -0.034(2) 0.017(2) 0.029(3)
O11 0.161(5) 0.329(9) 0.106(4) -0.074(5) -0.021(4) 0.115(6)
O12 0.121(4) 0.227(7) 0.264(8) -0.151(7) 0.024(5) 0.000(4)

loop_
_atom_type_symbol
_atom_type_description
_atom_type_scat_dispersion_real
_atom_type_scat_dispersion_imag
_atom_type_scat_source
C C 0.0033 0.0016 'International Tables Vol C Tables 4.2.6.8 and 6.1.1.4'
H H 0.0000 0.0000 'International Tables Vol C Tables 4.2.6.8 and 6.1.1.4'
N N 0.0061 0.0033 'International Tables Vol C Tables 4.2.6.8 and 6.1.1.4'
O O 0.0106 0.0060 'International Tables Vol C Tables 4.2.6.8 and 6.1.1.4'
Cl Cl 0.1484 0.1585 'International Tables Vol C Tables 4.2.6.8 and 6.1.1.4'
Zn Zn 0.2839 1.4301 'International Tables Vol C Tables 4.2.6.8 and 6.1.1.4'

loop_
_geom_angle_atom_site_label_1
_geom_angle_atom_site_label_2
_geom_angle_atom_site_label_3
_geom_angle
O3 Zn1 O1 114.04(12)
O3 Zn1 N3 96.69(11)
O1 Zn1 N3 111.70(12)
O3 Zn1 N1 114.77(11)
O1 Zn1 N1 96.21(11)
N3 Zn1 N1 124.46(11)
C1 O1 Zn1 126.0(2)
C12 O2 C13 110.0(3)
C15 O3 Zn1 125.0(2)
C26 O4 C27 109.3(5)
C7 N1 C8 117.8(3)
C7 N1 Zn1 120.2(3)
C8 N1 Zn1 121.9(2)
C10 N2 C14 112.4(3)
C10 N2 C11 110.2(3)
C14 N2 C11 109.4(3)
C10 N2 H2N 109(2)
C14 N2 H2N 106(2)
C11 N2 H2N 110(2)
C21 N3 C22 117.4(3)
C21 N3 Zn1 120.2(2)
C22 N3 Zn1 122.3(2)
C28 N4 C25 109.1(4)
C28 N4 C24 115.5(4)
C25 N4 C24 107.3(4)
C28 N4 H4N 112(3)
C25 N4 H4N 109(3)
C24 N4 H4N 104(3)
O1 C1 C2 118.6(3)
O1 C1 C6 124.1(4)
C2 C1 C6 117.2(3)
C3 C2 C1 122.3(4)
C3 C2 H2 118.9
C1 C2 H2 118.9
C4 C3 C2 119.2(4)
C4 C3 H3 120.4
C2 C3 H3 120.4
C5 C4 C3 121.4(4)
C5 C4 Cl1 120.4(3)
C3 C4 Cl1 118.3(3)
C4 C5 C6 120.9(4)
C4 C5 H5 119.6
C6 C5 H5 119.6
C1 C6 C5 119.0(4)
C1 C6 C7 124.6(3)
C5 C6 C7 116.3(3)
N1 C7 C6 128.7(3)
N1 C7 H7 115.7
C6 C7 H7 115.7
N1 C8 C9 111.1(3)
N1 C8 H8A 109.4
C9 C8 H8A 109.4
N1 C8 H8B 109.4
C9 C8 H8B 109.4
H8A C8 H8B 108.0
C10 C9 C8 110.0(3)
C10 C9 H9A 109.7
C8 C9 H9A 109.7
C10 C9 H9B 109.7
C8 C9 H9B 109.7
H9A C9 H9B 108.2
N2 C10 C9 114.5(3)
N2 C10 H10A 108.6
C9 C10 H10A 108.6
N2 C10 H10B 108.6
C9 C10 H10B 108.6
H10A C10 H10B 107.6
C12 C11 N2 111.4(3)
C12 C11 H11A 109.4
N2 C11 H11A 109.4
C12 C11 H11B 109.4
N2 C11 H11B 109.4
H11A C11 H11B 108.0
O2 C12 C11 111.9(3)
O2 C12 H12A 109.2
C11 C12 H12A 109.2
O2 C12 H12B 109.2
C11 C12 H12B 109.2
H12A C12 H12B 107.9
O2 C13 C14 111.5(3)
O2 C13 H13A 109.3
C14 C13 H13A 109.3
O2 C13 H13B 109.3
C14 C13 H13B 109.3
H13A C13 H13B 108.0
N2 C14 C13 110.1(3)
N2 C14 H14A 109.6
C13 C14 H14A 109.6
N2 C14 H14B 109.6
C13 C14 H14B 109.6
H14A C14 H14B 108.2
O3 C15 C16 119.1(3)
O3 C15 C20 123.9(3)
C16 C15 C20 117.0(3)
C17 C16 C15 122.7(3)
C17 C16 H16 118.6
C15 C16 H16 118.6
C16 C17 C18 119.7(3)
C16 C17 H17 120.2
C18 C17 H17 120.2
C19 C18 C17 120.5(3)
C19 C18 Cl2 120.1(3)
C17 C18 Cl2 119.4(3)
C18 C19 C20 121.0(3)
C18 C19 H19 119.5
C20 C19 H19 119.5
C19 C20 C15 119.1(3)
C19 C20 C21 115.6(3)
C15 C20 C21 125.3(3)
N3 C21 C20 127.5(3)
N3 C21 H21 116.3
C20 C21 H21 116.3
N3 C22 C23 111.7(3)
N3 C22 H22A 109.3
C23 C22 H22A 109.3
N3 C22 H22B 109.3
C23 C22 H22B 109.3
H22A C22 H22B 107.9
C24 C23 C22 109.9(4)
C24 C23 H23A 109.7
C22 C23 H23A 109.7
C24 C23 H23B 109.7
C22 C23 H23B 109.7
H23A C23 H23B 108.2
C23 C24 N4 114.6(4)
C23 C24 H24A 108.6
N4 C24 H24A 108.6
C23 C24 H24B 108.6
N4 C24 H24B 108.6
H24A C24 H24B 107.6
N4 C25 C26 110.1(5)
N4 C25 H25A 109.6
C26 C25 H25A 109.6
N4 C25 H25B 109.6
C26 C25 H25B 109.6
H25A C25 H25B 108.1
O4 C26 C25 111.5(5)
O4 C26 H26A 109.3
C25 C26 H26A 109.3
O4 C26 H26B 109.3
C25 C26 H26B 109.3
H26A C26 H26B 108.0
O4 C27 C28 112.1(5)
O4 C27 H27A 109.2
C28 C27 H27A 109.2
O4 C27 H27B 109.2
C28 C27 H27B 109.2
H27A C27 H27B 107.9
N4 C28 C27 111.5(5)
N4 C28 H28A 109.3
C27 C28 H28A 109.3
N4 C28 H28B 109.3
C27 C28 H28B 109.3
H28A C28 H28B 108.0
O8 Cl3 O6 113.8(3)
O8 Cl3 O7 114.8(3)
O6 Cl3 O7 111.4(3)
O8 Cl3 O5 104.9(4)
O6 Cl3 O5 105.7(4)
O7 Cl3 O5 105.1(3)
O9 Cl4 O11 112.0(6)
O9 Cl4 O12 101.4(6)
O11 Cl4 O12 109.5(5)
O9 Cl4 O10 112.7(4)
O11 Cl4 O10 111.9(3)
O12 Cl4 O10 108.9(3)

loop_
_geom_bond_atom_site_label_1
_geom_bond_atom_site_label_2
_geom_bond_distance
Zn1 O3 1.911(2)
Zn1 O1 1.927(3)
Zn1 N3 1.991(3)
Zn1 N1 2.005(3)
Cl1 C4 1.750(4)
Cl2 C18 1.741(4)
O1 C1 1.302(4)
O2 C12 1.406(5)
O2 C13 1.416(5)
O3 C15 1.303(4)
O4 C26 1.411(8)
O4 C27 1.436(7)
N1 C7 1.288(5)
N1 C8 1.468(5)
N2 C10 1.492(4)
N2 C14 1.495(5)
N2 C11 1.495(4)
N2 H2N 0.90(4)
N3 C21 1.289(4)
N3 C22 1.472(4)
N4 C28 1.444(7)
N4 C25 1.468(6)
N4 C24 1.530(6)
N4 H4N 0.87(5)
C1 C2 1.407(6)
C1 C6 1.422(5)
C2 C3 1.381(6)
C2 H2 0.9300
C3 C4 1.380(6)
C3 H3 0.9300
C4 C5 1.349(6)
C5 C6 1.423(5)
C5 H5 0.9300
C6 C7 1.443(5)
C7 H7 0.9300
C8 C9 1.524(5)
C8 H8A 0.9700
C8 H8B 0.9700
C9 C10 1.508(5)
C9 H9A 0.9700
C9 H9B 0.9700
C10 H10A 0.9700
C10 H10B 0.9700
C11 C12 1.491(6)
C11 H11A 0.9700
C11 H11B 0.9700
C12 H12A 0.9700
C12 H12B 0.9700
C13 C14 1.511(5)
C13 H13A 0.9700
C13 H13B 0.9700
C14 H14A 0.9700
C14 H14B 0.9700
C15 C16 1.413(5)
C15 C20 1.420(5)
C16 C17 1.357(5)
C16 H16 0.9300
C17 C18 1.389(5)
C17 H17 0.9300
C18 C19 1.360(5)
C19 C20 1.417(5)
C19 H19 0.9300
C20 C21 1.438(5)
C21 H21 0.9300
C22 C23 1.502(6)
C22 H22A 0.9700
C22 H22B 0.9700
C23 C24 1.478(6)
C23 H23A 0.9700
C23 H23B 0.9700
C24 H24A 0.9700
C24 H24B 0.9700
C25 C26 1.485(8)
C25 H25A 0.9700
C25 H25B 0.9700
C26 H26A 0.9700
C26 H26B 0.9700
C27 C28 1.489(8)
C27 H27A 0.9700
C27 H27B 0.9700
C28 H28A 0.9700
C28 H28B 0.9700
Cl3 O8 1.371(4)
Cl3 O6 1.386(3)
Cl3 O7 1.399(4)
Cl3 O5 1.443(5)
Cl4 O9 1.325(7)
Cl4 O11 1.367(6)
Cl4 O12 1.406(6)
Cl4 O10 1.421(4)

loop_
_geom_torsion_atom_site_label_1
_geom_torsion_atom_site_label_2
_geom_torsion_atom_site_label_3
_geom_torsion_atom_site_label_4
_geom_torsion
O3 Zn1 O1 C1 123.8(3)
N3 Zn1 O1 C1 -127.9(3)
N1 Zn1 O1 C1 3.1(3)
O1 Zn1 O3 C15 105.0(3)
N3 Zn1 O3 C15 -12.4(3)
N1 Zn1 O3 C15 -145.3(3)
O3 Zn1 N1 C7 -123.5(3)
O1 Zn1 N1 C7 -3.4(3)
N3 Zn1 N1 C7 118.3(3)
O3 Zn1 N1 C8 53.0(3)
O1 Zn1 N1 C8 173.1(2)
N3 Zn1 N1 C8 -65.2(3)
O3 Zn1 N3 C21 10.4(3)
O1 Zn1 N3 C21 -108.8(2)
N1 Zn1 N3 C21 136.7(2)
O3 Zn1 N3 C22 -172.0(3)
O1 Zn1 N3 C22 68.8(3)
N1 Zn1 N3 C22 -45.7(3)
Zn1 O1 C1 C2 -179.4(3)
Zn1 O1 C1 C6 -0.4(5)
O1 C1 C2 C3 -179.2(4)
C6 C1 C2 C3 1.6(6)
C1 C2 C3 C4 -1.3(6)
C2 C3 C4 C5 -0.2(6)
C2 C3 C4 Cl1 -178.9(3)
C3 C4 C5 C6 1.3(6)
Cl1 C4 C5 C6 179.9(3)
O1 C1 C6 C5 -179.6(3)
C2 C1 C6 C5 -0.6(5)
O1 C1 C6 C7 -3.4(6)
C2 C1 C6 C7 175.7(3)
C4 C5 C6 C1 -0.9(5)
C4 C5 C6 C7 -177.4(3)
C8 N1 C7 C6 -175.5(3)
Zn1 N1 C7 C6 1.1(5)
C1 C6 C7 N1 2.9(6)
C5 C6 C7 N1 179.3(3)
C7 N1 C8 C9 119.3(3)
Zn1 N1 C8 C9 -57.3(3)
N1 C8 C9 C10 -58.7(4)
C14 N2 C10 C9 -62.0(4)
C11 N2 C10 C9 175.7(3)
C8 C9 C10 N2 -177.2(3)
C10 N2 C11 C12 176.1(3)
C14 N2 C11 C12 52.0(4)
C13 O2 C12 C11 60.4(4)
N2 C11 C12 O2 -56.7(5)
C12 O2 C13 C14 -61.1(4)
C10 N2 C14 C13 -175.0(3)
C11 N2 C14 C13 -52.2(4)
O2 C13 C14 N2 57.8(4)
Zn1 O3 C15 C16 -172.8(2)
Zn1 O3 C15 C20 7.1(5)
O3 C15 C16 C17 178.3(3)
C20 C15 C16 C17 -1.7(5)
C15 C16 C17 C18 0.0(6)
C16 C17 C18 C19 1.7(5)
C16 C17 C18 Cl2 -177.3(3)
C17 C18 C19 C20 -1.8(5)
Cl2 C18 C19 C20 177.2(2)
C18 C19 C20 C15 0.0(5)
C18 C19 C20 C21 178.0(3)
O3 C15 C20 C19 -178.3(3)
C16 C15 C20 C19 1.6(4)
O3 C15 C20 C21 4.0(5)
C16 C15 C20 C21 -176.1(3)
C22 N3 C21 C20 178.6(3)
Zn1 N3 C21 C20 -3.7(4)
C19 C20 C21 N3 176.6(3)
C15 C20 C21 N3 -5.6(5)
C21 N3 C22 C23 114.0(4)
Zn1 N3 C22 C23 -63.7(4)
N3 C22 C23 C24 -67.1(5)
C22 C23 C24 N4 173.3(3)
C28 N4 C24 C23 -66.9(5)
C25 N4 C24 C23 171.2(4)
C28 N4 C25 C26 56.6(6)
C24 N4 C25 C26 -177.7(5)
C27 O4 C26 C25 59.0(7)
N4 C25 C26 O4 -60.2(7)
C26 O4 C27 C28 -56.5(7)
C25 N4 C28 C27 -54.6(6)
C24 N4 C28 C27 -175.5(4)
O4 C27 C28 N4 55.6(7)
